data_7244025
loop_
_publ_author_name
'Sun, Chenxi'
'Ying, Jun'
'Zhang, Yanping'
'Jin, Liang'
'Tian, Aixiang'
'Wang, Xiuli'

_publ_section_title
;
 A series of POM-based compounds by tuning coordination groups and spacers
 of ligands: electrocatalytic, capacitive and photoelectrocatalytic
 properties
;
_journal_issue 3
_journal_name_full CrystEngComm
_journal_page_first 587
_journal_page_last 600
_journal_paper_doi 10.1039/D1CE01419F
_journal_volume 24
_journal_year 2022
_chemical_formula_moiety 'C26 H43 Co2 N12 O41 P W11, 4.5(H2 O)'
_chemical_formula_sum 'C26 H52 Co2 N12 O45.5 P W11'
_chemical_formula_weight 3431.97
_space_group_crystal_system monoclinic
_space_group_IT_number 14
_space_group_name_Hall '-P 2ybc'
_space_group_name_H-M_alt 'P 1 21/c 1'
_atom_sites_solution_hydrogens mixed
_atom_sites_solution_primary dual
_audit_block_doi 10.5517/ccdc.csd.cc282tfm
_audit_creation_date 2021-11-23
_audit_creation_method
;
Olex2 1.5
(compiled 2021.11.18 svn.ra9532c28 for OlexSys, GUI svn.r6429)
;
_audit_update_record
;
2021-11-30 deposited with the CCDC.	2021-12-08 downloaded from the CCDC.
;
_cell_angle_alpha 90
_cell_angle_beta 95.8350(10)
_cell_angle_gamma 90
_cell_formula_units_Z 4
_cell_length_a 19.0455(16)
_cell_length_b 14.5002(12)
_cell_length_c 23.178(2)
_cell_measurement_reflns_used 9980
_cell_measurement_temperature 296.15
_cell_measurement_theta_max 26.85
_cell_measurement_theta_min 2.26
_cell_volume 6367.8(9)
_computing_cell_refinement 'SAINT v8.34A (Bruker, 2013)'
_computing_data_reduction 'SAINT v8.34A (Bruker, 2013)'
_computing_molecular_graphics 'Olex2 1.5 (Dolomanov et al., 2009)'
_computing_publication_material 'Olex2 1.5 (Dolomanov et al., 2009)'
_computing_structure_refinement 'SHELXL 2018/3 (Sheldrick, 2015)'
_computing_structure_solution 'SHELXT 2014/5 (Sheldrick, 2014)'
_diffrn_ambient_temperature 296.15
_diffrn_measured_fraction_theta_full 1.000
_diffrn_measured_fraction_theta_max 1.000
_diffrn_measurement_device_type 'Bruker APEX-II CCD'
_diffrn_measurement_method '\f and \w scans'
_diffrn_radiation_monochromator graphite
_diffrn_radiation_type MoK\a
_diffrn_radiation_wavelength 0.71073
_diffrn_reflns_av_R_equivalents 0.0755
_diffrn_reflns_av_unetI/netI 0.0397
_diffrn_reflns_Laue_measured_fraction_full 1.000
_diffrn_reflns_Laue_measured_fraction_max 1.000
_diffrn_reflns_limit_h_max 23
_diffrn_reflns_limit_h_min -23
_diffrn_reflns_limit_k_max 17
_diffrn_reflns_limit_k_min -15
_diffrn_reflns_limit_l_max 28
_diffrn_reflns_limit_l_min -28
_diffrn_reflns_number 96373
_diffrn_reflns_point_group_measured_fraction_full 1.000
_diffrn_reflns_point_group_measured_fraction_max 1.000
_diffrn_reflns_theta_full 25.242
_diffrn_reflns_theta_max 25.500
_diffrn_reflns_theta_min 1.766
_diffrn_source_current 30.0
_diffrn_source_power 1.2
_diffrn_source_voltage 40.0
_diffrn_standards_number 0
_exptl_absorpt_coefficient_mu 20.420
_exptl_absorpt_correction_T_max 0.7456
_exptl_absorpt_correction_T_min 0.3839
_exptl_absorpt_correction_type multi-scan
_exptl_absorpt_process_details
;
SADABS-2014/5 (Bruker,2014/5) was used for absorption correction.
wR2(int) was 0.1475 before and 0.0532 after correction.
The Ratio of minimum to maximum transmission is 0.5149.
The \l/2 correction factor is 0.00150.
;
_exptl_crystal_colour colourless
_exptl_crystal_colour_primary colourless
_exptl_crystal_density_diffrn 3.580
_exptl_crystal_description block
_exptl_crystal_F_000 6156
_refine_diff_density_max 1.826
_refine_diff_density_min -1.124
_refine_diff_density_rms 0.226
_refine_ls_extinction_method none
_refine_ls_goodness_of_fit_ref 1.042
_refine_ls_hydrogen_treatment constr
_refine_ls_matrix_type full
_refine_ls_number_parameters 901
_refine_ls_number_reflns 11829
_refine_ls_number_restraints 42
_refine_ls_restrained_S_all 1.045
_refine_ls_R_factor_all 0.0478
_refine_ls_R_factor_gt 0.0285
_refine_ls_shift/su_max 0.002
_refine_ls_shift/su_mean 0.000
_refine_ls_structure_factor_coef Fsqd
_refine_ls_weighting_details 'w=1/[\s^2^(Fo^2^)+(0.0202P)^2^+35.5920P] where P=(Fo^2^+2Fc^2^)/3'
_refine_ls_weighting_scheme calc
_refine_ls_wR_factor_gt 0.0556
_refine_ls_wR_factor_ref 0.0620
_reflns_Friedel_coverage 0.000
_reflns_number_gt 9184
_reflns_number_total 11829
_reflns_threshold_expression 'I > 2\s(I)'
_cod_data_source_file d1ce01419f2.cif
_cod_data_source_block 1
_cod_depositor_comments 'Adding full bibliography for 7244020--7244026.cif.'
_cod_original_formula_sum 'C26 H52 Co2 N12 O45.50 P W11'
_cod_database_code 7244025
_shelx_shelxl_version_number 2018/3
_shelx_space_group_comment
;
The symmetry employed for this shelxl refinement is uniquely defined
by the following loop, which should always be used as a source of
symmetry information in preference to the above space-group names.
They are only intended as comments.
;
_olex2_refinement_description
;
1. Fixed Uiso
 At 1.2 times of:
  All C(H) groups, All C(H,H) groups, All N(H) groups, All N(H,H) groups
 At 1.5 times of:
  All O(H,H) groups
2. Uiso/Uaniso restraints and constraints
Uanis(O11) \\sim Ueq, Uanis(O23) \\sim Ueq, Uanis(O21) \\sim Ueq, Uanis(O43)
\\sim Ueq, Uanis(O47) \\sim Ueq, Uanis(O45) \\sim Ueq, Uanis(O39) \\sim Ueq:
with sigma of 0.01 and sigma for terminal atoms of 0.02
3. Others
 Fixed Sof: O11(0.5) H11C(0.5) H11D(0.5) O23(0.5) H23A(0.5) H23B(0.5) O43(0.5)
 H43A(0.5) H43B(0.5) O45(0.5) H45A(0.5) H45B(0.5) O47(0.5) H47A(0.5) H47B(0.5)
4.a Riding coordinates:
 O21(H21C,H21D), O25(H25A,H25B), O46(H46A,H46B), O11(H11C,H11D), O23(H23A,
 H23B), O39(H39A,H39B), O43(H43A,H43B), O45(H45A,H45B), O47(H47A,H47B)
4.b Ternary CH refined with riding coordinates:
 N3(H3)
4.c Secondary CH2 refined with riding coordinates:
 N5(H5A,H5B), N11(H11A,H11B), C2(H2A,H2B), C7(H7A,H7B), C9(H9A,H9B), C10(H10A,
 H10B), C12(H12A,H12B), C13(H13A,H13B), C17(H17A,H17B), C19(H19A,H19B),
 C21(H21A,H21B), C22(H22A,H22B), C24(H24A,H24B), C25(H25C,H25D)
4.d Aromatic/amide H refined with riding coordinates:
 C3(H3A), C4(H4), C5(H5), C8(H8), C14(H14), C15(H15), C16(H16), C18(H18),
 C23(H23), C26(H26)
;
_olex2_submission_special_instructions 'No special instructions were received'

loop_
_space_group_symop_operation_xyz
'x, y, z'
'-x, y+1/2, -z+1/2'
'-x, -y, -z'
'x, -y-1/2, z-1/2'

loop_
_atom_site_label
_atom_site_type_symbol
_atom_site_fract_x
_atom_site_fract_y
_atom_site_fract_z
_atom_site_U_iso_or_equiv
_atom_site_adp_type
_atom_site_occupancy
_atom_site_site_symmetry_order
_atom_site_calc_flag
_atom_site_refinement_flags_posn
_atom_site_refinement_flags_adp
_atom_site_refinement_flags_occupancy
_atom_site_disorder_assembly
_atom_site_disorder_group
W1 W 0.27105(2) 0.94055(2) 0.64437(2) 0.01839(8) Uani 1 1 d . . . . .
W2 W 0.16360(2) 0.65645(3) 0.45451(2) 0.02422(9) Uani 1 1 d . . . . .
W3 W 0.11222(2) 0.78943(3) 0.64493(2) 0.02391(9) Uani 1 1 d . . . . .
W4 W 0.27442(2) 0.47896(3) 0.53469(2) 0.02332(9) Uani 1 1 d . . . . .
W5 W 0.16359(2) 0.87875(3) 0.50618(2) 0.02503(9) Uani 1 1 d . . . . .
W6 W 0.41832(2) 0.85971(3) 0.58978(2) 0.02219(9) Uani 1 1 d . . . . .
W7 W 0.11436(2) 0.56830(3) 0.59484(2) 0.02368(9) Uani 1 1 d . . . . .
W8 W 0.37417(2) 0.53899(3) 0.66413(2) 0.02363(9) Uani 1 1 d . . . . .
W9 W 0.31137(2) 0.79393(3) 0.45125(2) 0.02547(9) Uani 1 1 d . . . . .
W10 W 0.21765(2) 0.62954(3) 0.72165(2) 0.02353(9) Uani 1 1 d . . . . .
W11 W 0.41937(2) 0.61814(3) 0.53346(2) 0.02350(9) Uani 1 1 d . . . . .
Co1 Co 0.67601(6) 0.46171(8) 0.70292(5) 0.0208(3) Uani 1 1 d . . . . .
Co2 Co 0.37064(6) 0.77543(8) 0.71025(5) 0.0204(3) Uani 1 1 d . . . . .
P1 P 0.26783(11) 0.71295(15) 0.58749(9) 0.0140(4) Uani 1 1 d . . . . .
O1 O 0.3191(3) 0.9036(4) 0.7126(2) 0.0170(13) Uani 1 1 d . . . . .
O2 O 0.4889(3) 0.9207(5) 0.5698(3) 0.0343(17) Uani 1 1 d . . . . .
O3 O 0.0463(3) 0.4917(5) 0.5850(3) 0.0347(17) Uani 1 1 d . . . . .
O4 O 0.3609(3) 0.5153(4) 0.5046(3) 0.0278(15) Uani 1 1 d . . . . .
O5 O 0.2383(3) 0.7448(4) 0.5267(2) 0.0185(13) Uani 1 1 d . . . . .
O6 O 0.1433(3) 0.7225(4) 0.7126(2) 0.0256(15) Uani 1 1 d . . . . .
O7 O 0.2496(3) 1.0523(4) 0.6585(3) 0.0288(15) Uani 1 1 d . . . . .
O8 O 0.1915(3) 0.4965(4) 0.5732(3) 0.0255(15) Uani 1 1 d . . . . .
O9 O 0.2047(4) 0.5844(5) 0.7883(3) 0.0426(19) Uani 1 1 d . . . . .
O10 O 0.2350(3) 0.8807(4) 0.4536(2) 0.0289(15) Uani 1 1 d . . . . .
O12 O 0.2274(3) 0.5588(4) 0.4765(2) 0.0257(15) Uani 1 1 d . . . . .
O13 O 0.4937(3) 0.5994(5) 0.5009(3) 0.0340(17) Uani 1 1 d . . . . .
O14 O 0.4384(3) 0.5520(4) 0.6034(3) 0.0258(15) Uani 1 1 d . . . . .
O15 O 0.0430(3) 0.8486(5) 0.6680(3) 0.0373(17) Uani 1 1 d . . . . .
O16 O 0.3557(3) 0.9581(4) 0.6076(2) 0.0215(14) Uani 1 1 d . . . . .
O17 O 0.4177(4) 0.4586(5) 0.7085(3) 0.0385(18) Uani 1 1 d . . . . .
O18 O 0.2377(3) 0.7127(4) 0.4163(2) 0.0276(15) Uani 1 1 d . . . . .
O19 O 0.2621(4) 0.3731(5) 0.5037(3) 0.0396(18) Uani 1 1 d . . . . .
O20 O 0.1450(3) 0.5524(4) 0.6729(3) 0.0271(15) Uani 1 1 d . . . . .
O21 O 0.7346(6) 0.7005(7) 0.9198(5) 0.113(4) Uani 1 1 d . U . . .
H21C H 0.734831 0.662687 0.891817 0.170 Uiso 1 1 d R U . . .
H21D H 0.767571 0.738287 0.914817 0.170 Uiso 1 1 d R U . . .
O22 O 0.3246(3) 0.4518(4) 0.6051(3) 0.0286(15) Uani 1 1 d . . . . .
O24 O 0.1225(3) 0.7779(4) 0.4577(2) 0.0294(15) Uani 1 1 d . . . . .
O25 O 0.6613(4) 0.5167(5) 0.6165(3) 0.0436(19) Uani 1 1 d . . . . .
H25A H 0.661378 0.472652 0.592233 0.065 Uiso 1 1 d R U . . .
H25B H 0.697058 0.549132 0.610364 0.065 Uiso 1 1 d R U . . .
O26 O 0.2834(3) 0.5461(4) 0.6928(3) 0.0251(14) Uani 1 1 d . . . . .
O27 O 0.1134(3) 0.8300(4) 0.5658(3) 0.0275(15) Uani 1 1 d . . . . .
O28 O 0.1884(3) 0.8752(4) 0.6613(2) 0.0229(14) Uani 1 1 d . . . . .
O29 O 0.1124(3) 0.6101(5) 0.3973(3) 0.0354(17) Uani 1 1 d . . . . .
O30 O 0.3647(3) 0.6868(4) 0.4730(2) 0.0250(15) Uani 1 1 d . . . . .
O31 O 0.3113(3) 0.7893(4) 0.6185(2) 0.0185(13) Uani 1 1 d . . . . .
O32 O 0.2239(3) 0.9337(4) 0.5634(2) 0.0233(14) Uani 1 1 d . . . . .
O33 O 0.3505(4) 0.8313(5) 0.3922(3) 0.0418(19) Uani 1 1 d . . . . .
O34 O 0.4007(3) 0.6463(4) 0.6946(2) 0.0243(14) Uani 1 1 d . . . . .
O35 O 0.1095(4) 0.9663(5) 0.4793(3) 0.0379(17) Uani 1 1 d . . . . .
O36 O 0.1157(3) 0.6225(4) 0.5184(2) 0.0258(15) Uani 1 1 d . . . . .
O37 O 0.2061(3) 0.6867(4) 0.6221(2) 0.0188(13) Uani 1 1 d . . . . .
O38 O 0.0668(3) 0.6789(4) 0.6154(3) 0.0260(15) Uani 1 1 d . . . . .
O40 O 0.4444(3) 0.8358(4) 0.6637(2) 0.0237(14) Uani 1 1 d . . . . .
O41 O 0.3145(3) 0.6273(4) 0.5817(2) 0.0192(13) Uani 1 1 d . . . . .
O42 O 0.2839(3) 0.7148(4) 0.7375(2) 0.0231(14) Uani 1 1 d . . . . .
O44 O 0.3609(3) 0.8561(4) 0.5123(2) 0.0270(15) Uani 1 1 d . . . . .
O46 O 0.7440(3) 0.3535(4) 0.6890(3) 0.0324(16) Uani 1 1 d . . . . .
H46A H 0.734629 0.332603 0.654511 0.049 Uiso 1 1 d R U . . .
H46B H 0.735589 0.307833 0.710791 0.049 Uiso 1 1 d R U . . .
O48 O 0.4398(3) 0.7338(4) 0.5680(2) 0.0264(15) Uani 1 1 d . . . . .
N1 N 0.5081(4) 0.8138(5) 0.8642(3) 0.0220(17) Uani 1 1 d . . . . .
N2 N 0.9693(4) 0.6411(6) 0.7970(3) 0.034(2) Uani 1 1 d . . . . .
N3 N 0.6209(5) 0.6948(6) 0.9841(3) 0.035(2) Uani 1 1 d . . . . .
H3 H 0.663599 0.713032 0.966750 0.042 Uiso 1 1 calc R U . . .
N4 N 0.4310(4) 0.8031(5) 0.7891(3) 0.0205(17) Uani 1 1 d . . . . .
N5 N 0.9807(5) 0.6861(7) 0.9181(4) 0.047(3) Uani 1 1 d . . . . .
H5A H 1.026926 0.686161 0.928843 0.057 Uiso 1 1 calc R U . . .
H5B H 0.958634 0.699582 0.949077 0.057 Uiso 1 1 calc R U . . .
N6 N 0.7717(4) 0.5417(5) 0.7072(3) 0.0263(18) Uani 1 1 d . . . . .
N7 N 0.7809(4) 0.6004(6) 0.6608(3) 0.033(2) Uani 1 1 d . . . . .
N8 N 0.8848(4) 0.5514(6) 0.6981(3) 0.0298(19) Uani 1 1 d . . . . .
N9 N 0.9269(5) 0.7521(7) 0.5178(4) 0.043(2) Uani 1 1 d . . . . .
N10 N 0.4120(4) 0.8758(5) 0.8225(3) 0.0240(17) Uani 1 1 d . . . . .
N11 N 0.6908(7) 0.6271(8) 1.0923(5) 0.087(4) Uani 1 1 d . . . . .
H11A H 0.730688 0.616815 1.114760 0.105 Uiso 1 1 calc R U . . .
H11B H 0.655075 0.607035 1.110858 0.105 Uiso 1 1 calc R U . . .
N12 N 0.6136(4) 0.5658(5) 0.7377(3) 0.0234(17) Uani 1 1 d . . . . .
C1 C 0.4888(5) 0.7683(6) 0.8144(3) 0.0193(19) Uani 1 1 d . . . . .
C2 C 0.6174(6) 0.7485(8) 1.0389(5) 0.049(3) Uani 1 1 d . . . . .
H2A H 0.575288 0.731464 1.056601 0.058 Uiso 1 1 calc R U . . .
H2B H 0.614856 0.813891 1.030092 0.058 Uiso 1 1 calc R U . . .
C3 C 0.9033(6) 0.7969(8) 0.5620(5) 0.050(3) Uani 1 1 d . . . . .
H3A H 0.902207 0.861007 0.561047 0.060 Uiso 1 1 calc R U . . .
C4 C 0.4587(5) 0.8801(6) 0.8667(4) 0.023(2) Uani 1 1 d . . . . .
H4 H 0.458481 0.923123 0.896468 0.027 Uiso 1 1 calc R U . . .
C5 C 0.8335(5) 0.5140(7) 0.7272(4) 0.032(2) Uani 1 1 d . . . . .
H5 H 0.842004 0.473118 0.758042 0.039 Uiso 1 1 calc R U . . .
C6 C 0.5332(5) 0.6971(6) 0.7891(4) 0.025(2) Uani 1 1 d . . . . .
C7 C 0.9965(5) 0.6199(8) 0.7410(4) 0.043(3) Uani 1 1 d . . . . .
H7A H 1.046797 0.607966 0.747617 0.051 Uiso 1 1 calc R U . . .
H7B H 0.989783 0.673261 0.715798 0.051 Uiso 1 1 calc R U . . .
C8 C 0.5166(5) 0.6045(7) 0.7904(4) 0.030(2) Uani 1 1 d . . . . .
H8 H 0.477707 0.584679 0.808254 0.035 Uiso 1 1 calc R U . . .
C9 C 0.6267(7) 0.5946(8) 0.9999(5) 0.058(4) Uani 1 1 d . . . . .
H9A H 0.585994 0.576226 1.019097 0.070 Uiso 1 1 calc R U . . .
H9B H 0.627360 0.557882 0.964962 0.070 Uiso 1 1 calc R U . . .
C10 C 0.9589(7) 0.5934(8) 0.8966(5) 0.053(3) Uani 1 1 d . . . . .
H10A H 0.907793 0.590519 0.889860 0.063 Uiso 1 1 calc R U . . .
H10B H 0.974338 0.547411 0.925546 0.063 Uiso 1 1 calc R U . . .
C11 C 0.8797(5) 0.6567(7) 0.6102(4) 0.032(2) Uani 1 1 d . . . . .
C12 C 0.9606(5) 0.5374(8) 0.7106(4) 0.036(3) Uani 1 1 d . . . . .
H12A H 0.981131 0.526140 0.674679 0.043 Uiso 1 1 calc R U . . .
H12B H 0.968928 0.483302 0.734996 0.043 Uiso 1 1 calc R U . . .
C13 C 0.5691(5) 0.7963(7) 0.9066(4) 0.029(2) Uani 1 1 d . . . . .
H13A H 0.575974 0.848527 0.932761 0.034 Uiso 1 1 calc R U . . .
H13B H 0.611125 0.789695 0.886640 0.034 Uiso 1 1 calc R U . . .
C14 C 0.9305(6) 0.6615(8) 0.5206(5) 0.046(3) Uani 1 1 d . . . . .
H14 H 0.950383 0.629970 0.491291 0.055 Uiso 1 1 calc R U . . .
C15 C 0.8803(6) 0.7526(8) 0.6091(5) 0.047(3) Uani 1 1 d . . . . .
H15 H 0.865375 0.786282 0.639706 0.057 Uiso 1 1 calc R U . . .
C16 C 0.5585(5) 0.5411(7) 0.7647(4) 0.029(2) Uani 1 1 d . . . . .
H16 H 0.547372 0.478824 0.766591 0.035 Uiso 1 1 calc R U . . .
C17 C 0.6825(8) 0.7290(9) 1.0810(5) 0.067(4) Uani 1 1 d . . . . .
H17A H 0.724155 0.752300 1.064923 0.081 Uiso 1 1 calc R U . . .
H17B H 0.678320 0.760888 1.117269 0.081 Uiso 1 1 calc R U . . .
C18 C 0.6304(6) 0.6557(7) 0.7375(5) 0.043(3) Uani 1 1 d . . . . .
H18 H 0.670001 0.673496 0.719902 0.052 Uiso 1 1 calc R U . . .
C19 C 0.9903(7) 0.5730(8) 0.8413(4) 0.049(3) Uani 1 1 d . . . . .
H19A H 1.041397 0.572333 0.848738 0.058 Uiso 1 1 calc R U . . .
H19B H 0.975238 0.512294 0.827448 0.058 Uiso 1 1 calc R U . . .
C20 C 0.8486(5) 0.6049(7) 0.6571(4) 0.026(2) Uani 1 1 d . . . . .
C21 C 0.6920(9) 0.5774(10) 1.0388(7) 0.092(6) Uani 1 1 d . . . . .
H21A H 0.696370 0.511885 1.046895 0.110 Uiso 1 1 calc R U . . .
H21B H 0.732611 0.596462 1.019729 0.110 Uiso 1 1 calc R U . . .
C22 C 0.5586(5) 0.7110(8) 0.9408(4) 0.040(3) Uani 1 1 d . . . . .
H22A H 0.516393 0.717288 0.960656 0.048 Uiso 1 1 calc R U . . .
H22B H 0.552175 0.658539 0.914794 0.048 Uiso 1 1 calc R U . . .
C23 C 0.9056(5) 0.6105(7) 0.5655(4) 0.036(3) Uani 1 1 d . . . . .
H23 H 0.906736 0.546384 0.564996 0.044 Uiso 1 1 calc R U . . .
C24 C 0.9637(7) 0.7589(9) 0.8720(5) 0.059(4) Uani 1 1 d . . . . .
H24A H 0.982354 0.817988 0.885939 0.070 Uiso 1 1 calc R U . . .
H24B H 0.912934 0.764758 0.863844 0.070 Uiso 1 1 calc R U . . .
C25 C 0.9958(7) 0.7326(8) 0.8169(5) 0.058(4) Uani 1 1 d . . . . .
H25C H 0.983299 0.778234 0.787052 0.069 Uiso 1 1 calc R U . . .
H25D H 1.046846 0.730980 0.824390 0.069 Uiso 1 1 calc R U . . .
C26 C 0.5912(6) 0.7239(7) 0.7626(5) 0.055(4) Uani 1 1 d . . . . .
H26 H 0.604061 0.785723 0.761407 0.066 Uiso 1 1 calc R U . . .
O11 O 0.5933(10) 0.5801(16) 1.1690(8) 0.097(7) Uani 0.5 1 d . U P . .
H11C H 0.550186 0.574774 1.175021 0.145 Uiso 0.5 1 d R U P . .
H11D H 0.603426 0.635904 1.177421 0.145 Uiso 0.5 1 d R U P . .
O23 O 0.7313(14) 0.6439(18) 1.2150(10) 0.127(9) Uani 0.5 1 d . U P . .
H23A H 0.771471 0.642644 1.202102 0.190 Uiso 0.5 1 d R U P . .
H23B H 0.734661 0.605484 1.242812 0.190 Uiso 0.5 1 d R U P . .
O39 O 0.1774(6) 1.0396(8) 0.3702(5) 0.111(4) Uani 1 1 d . U . . .
H39A H 0.177825 0.999984 0.343046 0.166 Uiso 1 1 d R U . . .
H39B H 0.166615 1.009204 0.398526 0.166 Uiso 1 1 d R U . . .
O43 O 0.7768(10) 0.8352(13) 0.8365(9) 0.086(6) Uani 0.5 1 d . U P . .
H43A H 0.797828 0.877019 0.819123 0.130 Uiso 0.5 1 d R U P . .
H43B H 0.747408 0.851509 0.859233 0.130 Uiso 0.5 1 d R U P . .
O45 O 0.1063(11) 0.4020(13) 0.7490(9) 0.090(6) Uani 0.5 1 d . U P . .
H45A H 0.127305 0.451261 0.761150 0.136 Uiso 0.5 1 d R U P . .
H45B H 0.133315 0.384691 0.721890 0.136 Uiso 0.5 1 d R U P . .
O47 O 0.8274(15) 0.713(2) 0.7808(12) 0.149(11) Uani 0.5 1 d . U P . .
H47A H 0.794404 0.733947 0.799258 0.224 Uiso 0.5 1 d R U P . .
H47B H 0.856564 0.678257 0.799948 0.224 Uiso 0.5 1 d R U P . .

loop_
_atom_site_aniso_label
_atom_site_aniso_U_11
_atom_site_aniso_U_22
_atom_site_aniso_U_33
_atom_site_aniso_U_23
_atom_site_aniso_U_13
_atom_site_aniso_U_12
W1 0.0230(2) 0.0158(2) 0.01684(17) -0.00040(15) 0.00420(14) -0.00071(15)
W2 0.0258(2) 0.0259(2) 0.02026(18) -0.00447(16) -0.00063(15) -0.00054(17)
W3 0.0197(2) 0.0211(2) 0.0325(2) -0.00464(17) 0.01031(16) -0.00034(16)
W4 0.0241(2) 0.0194(2) 0.0271(2) -0.00596(16) 0.00582(16) 0.00101(16)
W5 0.0281(2) 0.0229(2) 0.02273(19) 0.00038(16) -0.00413(16) 0.00317(17)
W6 0.0228(2) 0.0249(2) 0.02011(18) -0.00212(16) 0.00831(15) -0.00555(16)
W7 0.0205(2) 0.0220(2) 0.0297(2) -0.00542(17) 0.00871(15) -0.00490(16)
W8 0.0268(2) 0.0192(2) 0.02473(19) 0.00093(16) 0.00179(16) 0.00385(16)
W9 0.0334(2) 0.0284(2) 0.01526(18) 0.00063(16) 0.00584(15) -0.00335(18)
W10 0.0284(2) 0.0222(2) 0.02158(19) 0.00108(16) 0.01015(15) -0.00504(17)
W11 0.0206(2) 0.0262(2) 0.02511(19) -0.00488(17) 0.00913(15) 0.00165(16)
Co1 0.0227(7) 0.0211(7) 0.0194(6) 0.0022(5) 0.0065(5) -0.0012(5)
Co2 0.0232(7) 0.0201(7) 0.0181(6) -0.0011(5) 0.0035(5) -0.0013(5)
P1 0.0134(11) 0.0149(12) 0.0142(10) -0.0003(9) 0.0038(8) -0.0004(9)
O1 0.020(3) 0.018(3) 0.013(3) -0.002(2) 0.003(2) -0.003(3)
O2 0.031(4) 0.041(4) 0.034(4) -0.004(3) 0.015(3) -0.014(3)
O3 0.029(4) 0.030(4) 0.047(4) -0.009(3) 0.013(3) -0.006(3)
O4 0.024(4) 0.027(4) 0.033(4) -0.012(3) 0.010(3) -0.002(3)
O5 0.021(3) 0.015(3) 0.020(3) 0.000(3) 0.003(2) -0.002(3)
O6 0.026(4) 0.024(4) 0.029(3) -0.004(3) 0.014(3) 0.000(3)
O7 0.041(4) 0.013(3) 0.033(4) 0.000(3) 0.010(3) 0.004(3)
O8 0.027(4) 0.020(4) 0.031(3) -0.004(3) 0.012(3) -0.003(3)
O9 0.061(5) 0.037(5) 0.032(4) 0.003(3) 0.019(4) -0.014(4)
O10 0.032(4) 0.031(4) 0.022(3) 0.007(3) -0.004(3) 0.000(3)
O12 0.027(4) 0.031(4) 0.019(3) -0.003(3) 0.006(3) 0.000(3)
O13 0.025(4) 0.039(4) 0.039(4) -0.008(3) 0.013(3) 0.001(3)
O14 0.018(3) 0.024(4) 0.036(4) -0.004(3) 0.002(3) 0.007(3)
O15 0.026(4) 0.034(4) 0.056(4) -0.010(4) 0.019(3) 0.002(3)
O16 0.024(3) 0.013(3) 0.028(3) -0.004(3) 0.005(3) -0.005(3)
O17 0.046(5) 0.031(4) 0.037(4) 0.000(3) -0.002(3) 0.011(3)
O18 0.032(4) 0.033(4) 0.017(3) -0.001(3) 0.001(3) -0.001(3)
O19 0.045(4) 0.030(4) 0.045(4) -0.016(3) 0.008(3) 0.002(3)
O20 0.025(4) 0.023(4) 0.035(4) -0.002(3) 0.014(3) -0.006(3)
O21 0.101(8) 0.089(8) 0.160(10) -0.058(7) 0.066(7) -0.018(6)
O22 0.029(4) 0.018(4) 0.039(4) -0.006(3) 0.002(3) 0.004(3)
O24 0.037(4) 0.028(4) 0.022(3) -0.004(3) -0.005(3) 0.000(3)
O25 0.049(5) 0.054(5) 0.027(4) -0.001(4) 0.003(3) -0.024(4)
O26 0.026(4) 0.020(4) 0.031(3) 0.004(3) 0.008(3) 0.001(3)
O27 0.023(4) 0.025(4) 0.035(4) -0.007(3) 0.007(3) 0.000(3)
O28 0.027(4) 0.021(4) 0.022(3) -0.004(3) 0.006(3) -0.001(3)
O29 0.040(4) 0.034(4) 0.030(4) -0.005(3) -0.008(3) 0.000(3)
O30 0.028(4) 0.031(4) 0.016(3) -0.006(3) 0.007(3) -0.001(3)
O31 0.017(3) 0.014(3) 0.024(3) -0.004(3) 0.002(2) 0.003(3)
O32 0.029(4) 0.021(4) 0.019(3) 0.003(3) -0.001(3) 0.000(3)
O33 0.056(5) 0.052(5) 0.019(3) 0.002(3) 0.013(3) -0.010(4)
O34 0.029(4) 0.019(3) 0.025(3) 0.002(3) 0.002(3) 0.007(3)
O35 0.047(5) 0.030(4) 0.035(4) -0.001(3) -0.008(3) 0.009(3)
O36 0.021(3) 0.032(4) 0.025(3) -0.007(3) 0.003(3) 0.001(3)
O37 0.022(3) 0.018(3) 0.017(3) 0.000(3) 0.005(2) -0.004(3)
O38 0.016(3) 0.026(4) 0.036(4) -0.004(3) 0.007(3) 0.002(3)
O40 0.021(3) 0.027(4) 0.024(3) -0.004(3) 0.004(3) -0.002(3)
O41 0.022(3) 0.014(3) 0.022(3) 0.003(3) 0.006(2) 0.001(3)
O42 0.025(4) 0.026(4) 0.018(3) -0.002(3) 0.007(3) 0.001(3)
O44 0.029(4) 0.028(4) 0.025(3) -0.003(3) 0.008(3) -0.004(3)
O46 0.051(5) 0.025(4) 0.023(3) 0.000(3) 0.018(3) 0.005(3)
O48 0.022(3) 0.032(4) 0.025(3) -0.004(3) 0.006(3) -0.003(3)
N1 0.025(4) 0.021(4) 0.019(4) 0.001(3) -0.001(3) 0.006(3)
N2 0.036(5) 0.034(5) 0.031(4) 0.005(4) 0.002(4) -0.008(4)
N3 0.042(5) 0.032(5) 0.029(5) -0.001(4) -0.001(4) 0.005(4)
N4 0.030(4) 0.018(4) 0.014(4) -0.003(3) 0.004(3) 0.003(3)
N5 0.032(5) 0.066(7) 0.043(5) -0.018(5) 0.003(4) 0.001(5)
N6 0.020(4) 0.030(5) 0.028(4) 0.010(4) 0.003(3) -0.001(4)
N7 0.024(5) 0.039(5) 0.036(5) 0.006(4) 0.005(4) -0.010(4)
N8 0.022(4) 0.038(5) 0.028(4) 0.000(4) 0.000(3) -0.006(4)
N9 0.055(6) 0.039(6) 0.037(5) 0.015(4) 0.013(4) 0.002(5)
N10 0.029(4) 0.028(5) 0.015(4) -0.005(3) 0.004(3) 0.001(4)
N11 0.111(11) 0.050(8) 0.090(9) 0.019(7) -0.045(8) -0.019(7)
N12 0.023(4) 0.021(4) 0.029(4) 0.005(3) 0.010(3) 0.000(3)
C1 0.025(5) 0.014(5) 0.019(4) -0.003(4) 0.004(4) -0.004(4)
C2 0.049(7) 0.047(8) 0.049(7) -0.003(6) -0.001(6) -0.009(6)
C3 0.079(9) 0.028(7) 0.046(7) 0.010(5) 0.024(6) 0.006(6)
C4 0.025(5) 0.023(5) 0.021(5) -0.010(4) 0.008(4) -0.001(4)
C5 0.033(6) 0.037(6) 0.027(5) 0.004(5) 0.005(4) -0.007(5)
C6 0.021(5) 0.024(6) 0.028(5) 0.007(4) -0.001(4) 0.004(4)
C7 0.026(6) 0.070(9) 0.034(6) -0.011(6) 0.012(5) -0.019(6)
C8 0.029(6) 0.030(6) 0.031(5) 0.004(4) 0.013(4) -0.003(4)
C9 0.093(11) 0.041(8) 0.044(7) -0.008(6) 0.016(7) 0.013(7)
C10 0.067(9) 0.051(8) 0.039(7) -0.001(6) 0.000(6) -0.013(7)
C11 0.028(6) 0.033(6) 0.033(6) 0.005(5) -0.003(4) -0.009(5)
C12 0.027(6) 0.053(7) 0.030(5) -0.003(5) 0.013(4) 0.001(5)
C13 0.018(5) 0.040(6) 0.027(5) 0.002(5) -0.005(4) -0.006(4)
C14 0.069(9) 0.035(7) 0.037(6) -0.002(5) 0.019(6) 0.000(6)
C15 0.061(8) 0.041(7) 0.045(7) 0.001(6) 0.025(6) 0.002(6)
C16 0.030(6) 0.016(5) 0.041(6) 0.000(4) 0.007(4) 0.000(4)
C17 0.091(11) 0.056(9) 0.050(8) 0.005(7) -0.016(7) -0.015(8)
C18 0.044(7) 0.031(6) 0.062(7) 0.002(6) 0.044(6) -0.006(5)
C19 0.070(9) 0.038(7) 0.038(6) -0.008(6) 0.007(6) 0.001(6)
C20 0.028(5) 0.026(6) 0.025(5) 0.002(4) 0.000(4) -0.008(4)
C21 0.114(14) 0.053(10) 0.099(12) -0.001(9) -0.032(11) 0.037(9)
C22 0.037(6) 0.045(7) 0.035(6) 0.004(5) -0.007(5) -0.006(5)
C23 0.049(7) 0.027(6) 0.034(6) 0.001(5) 0.010(5) -0.010(5)
C24 0.067(9) 0.057(9) 0.052(8) -0.012(7) 0.005(6) 0.013(7)
C25 0.071(9) 0.048(8) 0.053(8) 0.002(6) -0.001(7) -0.025(7)
C26 0.069(9) 0.013(6) 0.091(10) -0.003(6) 0.049(7) -0.001(6)
O11 0.071(11) 0.145(15) 0.068(11) 0.059(11) -0.024(9) -0.046(11)
O23 0.169(17) 0.118(16) 0.093(13) -0.014(12) 0.012(13) 0.030(14)
O39 0.167(11) 0.078(8) 0.087(7) -0.025(6) 0.010(7) 0.017(7)
O43 0.080(12) 0.055(11) 0.127(14) -0.032(10) 0.028(11) 0.021(9)
O45 0.104(13) 0.061(12) 0.103(13) 0.000(10) -0.005(11) -0.022(10)
O47 0.136(17) 0.149(18) 0.160(17) -0.048(15) 0.000(14) 0.040(14)

loop_
_atom_type_symbol
_atom_type_description
_atom_type_scat_dispersion_real
_atom_type_scat_dispersion_imag
_atom_type_scat_source
C C 0.0033 0.0016 'International Tables Vol C Tables 4.2.6.8 and 6.1.1.4'
H H 0.0000 0.0000 'International Tables Vol C Tables 4.2.6.8 and 6.1.1.4'
Co Co 0.3494 0.9721 'International Tables Vol C Tables 4.2.6.8 and 6.1.1.4'
N N 0.0061 0.0033 'International Tables Vol C Tables 4.2.6.8 and 6.1.1.4'
O O 0.0106 0.0060 'International Tables Vol C Tables 4.2.6.8 and 6.1.1.4'
P P 0.1023 0.0942 'International Tables Vol C Tables 4.2.6.8 and 6.1.1.4'
W W -0.8490 6.8722 'International Tables Vol C Tables 4.2.6.8 and 6.1.1.4'

loop_
_geom_angle_atom_site_label_1
_geom_angle_atom_site_label_2
_geom_angle_atom_site_label_3
_geom_angle
_geom_angle_site_symmetry_1
_geom_angle_site_symmetry_3
_geom_angle_publ_flag
O1 W1 O16 93.1(2) . . ?
O1 W1 O28 91.6(2) . . ?
O1 W1 O31 78.8(2) . . ?
O1 W1 O32 159.5(2) . . ?
O7 W1 O1 102.8(3) . . ?
O7 W1 O16 100.8(3) . . ?
O7 W1 O28 102.3(3) . . ?
O7 W1 O31 173.8(2) . . ?
O7 W1 O32 97.7(3) . . ?
O16 W1 O31 73.0(2) . . ?
O16 W1 O32 84.7(2) . . ?
O28 W1 O16 154.8(2) . . ?
O28 W1 O31 83.7(2) . . ?
O28 W1 O32 82.4(2) . . ?
O32 W1 O31 81.1(2) . . ?
O12 W2 O5 84.0(2) . . ?
O12 W2 O18 87.7(3) . . ?
O12 W2 O24 156.8(2) . . ?
O18 W2 O5 71.9(2) . . ?
O18 W2 O24 87.1(3) . . ?
O24 W2 O5 73.0(2) . . ?
O29 W2 O5 170.8(3) . . ?
O29 W2 O12 102.4(3) . . ?
O29 W2 O18 101.4(3) . . ?
O29 W2 O24 100.8(3) . . ?
O29 W2 O36 102.9(3) . . ?
O36 W2 O5 83.9(2) . . ?
O36 W2 O12 86.7(3) . . ?
O36 W2 O18 155.7(2) . . ?
O36 W2 O24 88.7(3) . . ?
O6 W3 O27 156.1(2) . . ?
O6 W3 O28 90.1(3) . . ?
O6 W3 O37 72.0(2) . . ?
O6 W3 O38 87.7(3) . . ?
O15 W3 O6 100.7(3) . . ?
O15 W3 O27 103.2(3) . . ?
O15 W3 O28 101.8(3) . . ?
O15 W3 O37 171.2(3) . . ?
O15 W3 O38 101.4(3) . . ?
O27 W3 O37 84.3(2) . . ?
O28 W3 O27 84.8(2) . . ?
O28 W3 O37 83.2(2) . . ?
O38 W3 O27 87.9(3) . . ?
O38 W3 O28 156.6(2) . . ?
O38 W3 O37 74.0(2) . . ?
O4 W4 O12 86.3(3) . . ?
O4 W4 O41 71.8(2) . . ?
O8 W4 O4 155.7(3) . . ?
O8 W4 O12 84.3(3) . . ?
O8 W4 O41 85.0(2) . . ?
O12 W4 O41 83.5(2) . . ?
O19 W4 O4 100.4(3) . . ?
O19 W4 O8 103.4(3) . . ?
O19 W4 O12 102.3(3) . . ?
O19 W4 O22 102.5(3) . . ?
O19 W4 O41 170.1(3) . . ?
O22 W4 O4 89.6(3) . . ?
O22 W4 O8 89.6(3) . . ?
O22 W4 O12 155.2(3) . . ?
O22 W4 O41 72.0(2) . . ?
O10 W5 O5 72.3(2) . . ?
O10 W5 O24 85.1(3) . . ?
O24 W5 O5 73.0(2) . . ?
O27 W5 O5 83.6(2) . . ?
O27 W5 O10 155.8(3) . . ?
O27 W5 O24 86.5(3) . . ?
O32 W5 O5 84.0(2) . . ?
O32 W5 O10 91.2(3) . . ?
O32 W5 O24 156.7(3) . . ?
O32 W5 O27 87.7(3) . . ?
O35 W5 O5 169.8(2) . . ?
O35 W5 O10 101.4(3) . . ?
O35 W5 O24 98.8(3) . . ?
O35 W5 O27 102.3(3) . . ?
O35 W5 O32 104.5(3) . . ?
O2 W6 O16 101.3(3) . . ?
O2 W6 O31 173.7(3) . . ?
O2 W6 O40 102.2(3) . . ?
O2 W6 O44 98.2(3) . . ?
O2 W6 O48 102.9(3) . . ?
O16 W6 O31 72.4(2) . . ?
O16 W6 O44 85.3(2) . . ?
O16 W6 O48 153.9(2) . . ?
O40 W6 O16 93.2(3) . . ?
O40 W6 O31 79.2(2) . . ?
O40 W6 O44 159.4(3) . . ?
O40 W6 O48 91.2(3) . . ?
O44 W6 O31 80.7(2) . . ?
O48 W6 O31 83.2(2) . . ?
O48 W6 O44 81.6(2) . . ?
O3 W7 O8 101.8(3) . . ?
O3 W7 O20 102.0(3) . . ?
O3 W7 O36 102.8(3) . . ?
O3 W7 O37 171.7(2) . . ?
O3 W7 O38 101.9(3) . . ?
O8 W7 O36 84.3(3) . . ?
O8 W7 O37 84.5(2) . . ?
O8 W7 O38 156.0(3) . . ?
O20 W7 O8 90.8(3) . . ?
O20 W7 O36 155.1(3) . . ?
O20 W7 O37 72.3(2) . . ?
O20 W7 O38 88.4(3) . . ?
O36 W7 O37 83.0(2) . . ?
O38 W7 O36 86.4(3) . . ?
O38 W7 O37 72.4(2) . . ?
O14 W8 O22 81.8(3) . . ?
O14 W8 O41 70.6(2) . . ?
O17 W8 O14 101.4(3) . . ?
O17 W8 O22 98.3(3) . . ?
O17 W8 O26 103.1(3) . . ?
O17 W8 O34 105.0(3) . . ?
O17 W8 O41 166.2(3) . . ?
O22 W8 O41 69.9(2) . . ?
O26 W8 O14 153.1(2) . . ?
O26 W8 O22 83.9(3) . . ?
O26 W8 O41 83.2(2) . . ?
O34 W8 O14 91.7(3) . . ?
O34 W8 O22 156.6(3) . . ?
O34 W8 O26 92.6(3) . . ?
O34 W8 O41 86.8(2) . . ?
O10 W9 O5 71.6(2) . . ?
O10 W9 O18 83.8(3) . . ?
O18 W9 O5 71.5(2) . . ?
O30 W9 O5 84.3(2) . . ?
O30 W9 O10 155.9(2) . . ?
O30 W9 O18 87.7(3) . . ?
O33 W9 O5 171.2(3) . . ?
O33 W9 O10 101.9(3) . . ?
O33 W9 O18 102.3(3) . . ?
O33 W9 O30 102.0(3) . . ?
O33 W9 O44 103.1(3) . . ?
O44 W9 O5 83.0(2) . . ?
O44 W9 O10 89.3(3) . . ?
O44 W9 O18 154.5(2) . . ?
O44 W9 O30 88.8(3) . . ?
O6 W10 O20 82.8(3) . . ?
O6 W10 O37 70.7(2) . . ?
O9 W10 O6 101.0(3) . . ?
O9 W10 O20 97.9(3) . . ?
O9 W10 O26 103.5(3) . . ?
O9 W10 O37 166.4(3) . . ?
O9 W10 O42 104.1(3) . . ?
O20 W10 O37 70.7(2) . . ?
O26 W10 O6 153.5(2) . . ?
O26 W10 O20 83.7(2) . . ?
O26 W10 O37 83.3(2) . . ?
O42 W10 O6 91.9(3) . . ?
O42 W10 O20 157.9(2) . . ?
O42 W10 O26 92.1(3) . . ?
O42 W10 O37 87.3(2) . . ?
O4 W11 O41 74.1(2) . . ?
O13 W11 O4 101.5(3) . . ?
O13 W11 O14 101.8(3) . . ?
O13 W11 O30 99.9(3) . . ?
O13 W11 O41 173.8(3) . . ?
O13 W11 O48 100.7(3) . . ?
O14 W11 O4 87.6(3) . . ?
O14 W11 O30 157.9(2) . . ?
O14 W11 O41 73.9(2) . . ?
O30 W11 O4 84.2(3) . . ?
O30 W11 O41 84.1(2) . . ?
O48 W11 O4 156.8(2) . . ?
O48 W11 O14 94.2(3) . . ?
O48 W11 O30 85.6(3) . . ?
O48 W11 O41 84.2(2) . . ?
O1 Co1 O25 174.8(2) 2_646 . ?
O1 Co1 N6 102.3(2) 2_646 . ?
O1 Co1 N12 84.6(2) 2_646 . ?
O25 Co1 N6 82.7(3) . . ?
O46 Co1 O1 82.8(2) . 2_646 ?
O46 Co1 O25 99.2(3) . . ?
O46 Co1 N6 82.9(3) . . ?
O46 Co1 N10 90.0(3) . 2_646 ?
O46 Co1 N12 166.7(3) . . ?
N10 Co1 O1 89.0(2) 2_646 2_646 ?
N10 Co1 O25 86.3(3) 2_646 . ?
N10 Co1 N6 165.7(3) 2_646 . ?
N10 Co1 N12 93.8(3) 2_646 . ?
N12 Co1 O25 93.7(3) . . ?
N12 Co1 N6 95.9(3) . . ?
O1 Co2 O31 76.2(2) . . ?
O34 Co2 O1 166.7(2) . . ?
O34 Co2 O31 92.1(2) . . ?
O34 Co2 O40 94.6(2) . . ?
O34 Co2 O42 84.7(2) . . ?
O34 Co2 N4 101.2(3) . . ?
O40 Co2 O1 89.0(2) . . ?
O40 Co2 O31 77.1(2) . . ?
O40 Co2 N4 91.9(3) . . ?
O42 Co2 O1 88.7(2) . . ?
O42 Co2 O31 89.2(2) . . ?
O42 Co2 O40 166.3(2) . . ?
O42 Co2 N4 101.7(3) . . ?
N4 Co2 O1 91.4(2) . . ?
N4 Co2 O31 163.3(3) . . ?
O5 P1 O37 109.0(3) . . ?
O5 P1 O41 108.8(3) . . ?
O31 P1 O5 110.3(3) . . ?
O31 P1 O37 110.0(3) . . ?
O31 P1 O41 109.7(3) . . ?
O37 P1 O41 109.0(3) . . ?
W1 O1 Co1 130.8(3) . 2_656 ?
W1 O1 Co2 115.5(3) . . ?
Co2 O1 Co1 113.4(2) . 2_656 ?
W4 O4 W11 124.6(3) . . ?
W2 O5 W9 89.87(18) . . ?
W5 O5 W2 89.81(18) . . ?
W5 O5 W9 89.52(18) . . ?
P1 O5 W2 127.2(3) . . ?
P1 O5 W5 125.0(3) . . ?
P1 O5 W9 124.2(3) . . ?
W3 O6 W10 127.4(3) . . ?
W4 O8 W7 153.0(4) . . ?
W5 O10 W9 126.5(3) . . ?
W2 O12 W4 150.8(3) . . ?
W11 O14 W8 125.8(3) . . ?
W1 O16 W6 124.3(3) . . ?
W2 O18 W9 126.6(3) . . ?
W7 O20 W10 127.0(3) . . ?
H21C O21 H21D 104.5 . . ?
W4 O22 W8 128.9(3) . . ?
W2 O24 W5 124.2(3) . . ?
Co1 O25 H25A 109.2 . . ?
Co1 O25 H25B 109.3 . . ?
H25A O25 H25B 104.5 . . ?
W10 O26 W8 143.3(3) . . ?
W5 O27 W3 149.6(3) . . ?
W1 O28 W3 154.4(3) . . ?
W9 O30 W11 148.0(3) . . ?
W1 O31 W6 89.03(19) . . ?
Co2 O31 W1 89.36(19) . . ?
Co2 O31 W6 86.76(18) . . ?
P1 O31 W1 127.4(3) . . ?
P1 O31 W6 127.4(3) . . ?
P1 O31 Co2 124.3(3) . . ?
W5 O32 W1 152.1(3) . . ?
W8 O34 Co2 145.4(3) . . ?
W2 O36 W7 151.2(3) . . ?
W3 O37 W7 87.98(18) . . ?
W3 O37 W10 89.97(18) . . ?
W10 O37 W7 89.95(18) . . ?
P1 O37 W3 125.5(3) . . ?
P1 O37 W7 126.5(3) . . ?
P1 O37 W10 125.3(3) . . ?
W3 O38 W7 125.4(3) . . ?
W6 O40 Co2 116.9(3) . . ?
W8 O41 W4 89.26(18) . . ?
W11 O41 W4 88.95(18) . . ?
W11 O41 W8 89.59(18) . . ?
P1 O41 W4 125.4(3) . . ?
P1 O41 W8 124.9(3) . . ?
P1 O41 W11 127.1(3) . . ?
W10 O42 Co2 145.1(3) . . ?
W9 O44 W6 152.2(4) . . ?
Co1 O46 H46A 109.7 . . ?
Co1 O46 H46B 109.6 . . ?
H46A O46 H46B 104.0 . . ?
W11 O48 W6 154.8(3) . . ?
C1 N1 C4 104.8(7) . . ?
C1 N1 C13 128.3(8) . . ?
C4 N1 C13 126.9(8) . . ?
C19 N2 C7 112.6(9) . . ?
C19 N2 C25 109.2(8) . . ?
C25 N2 C7 108.8(8) . . ?
C2 N3 H3 108.5 . . ?
C2 N3 C9 107.8(8) . . ?
C9 N3 H3 108.5 . . ?
C22 N3 H3 108.5 . . ?
C22 N3 C2 112.8(8) . . ?
C22 N3 C9 110.5(9) . . ?
N10 N4 Co2 119.0(5) . . ?
C1 N4 Co2 133.2(6) . . ?
C1 N4 N10 107.6(7) . . ?
H5A N5 H5B 108.0 . . ?
C10 N5 H5A 109.4 . . ?
C10 N5 H5B 109.4 . . ?
C10 N5 C24 111.3(9) . . ?
C24 N5 H5A 109.4 . . ?
C24 N5 H5B 109.4 . . ?
N7 N6 Co1 117.7(5) . . ?
C5 N6 Co1 126.0(7) . . ?
C5 N6 N7 106.6(7) . . ?
C20 N7 N6 106.5(7) . . ?
C5 N8 C12 126.4(8) . . ?
C5 N8 C20 103.6(8) . . ?
C20 N8 C12 129.9(8) . . ?
C14 N9 C3 118.0(9) . . ?
N4 N10 Co1 122.5(5) . 2_656 ?
C4 N10 Co1 130.8(6) . 2_656 ?
C4 N10 N4 106.6(7) . . ?
H11A N11 H11B 108.1 . . ?
C17 N11 H11A 109.5 . . ?
C17 N11 H11B 109.5 . . ?
C21 N11 H11A 109.5 . . ?
C21 N11 H11B 109.5 . . ?
C21 N11 C17 110.7(11) . . ?
C16 N12 Co1 119.1(6) . . ?
C16 N12 C18 117.7(8) . . ?
C18 N12 Co1 123.0(6) . . ?
N1 C1 C6 124.0(8) . . ?
N4 C1 N1 110.0(7) . . ?
N4 C1 C6 125.5(8) . . ?
N3 C2 H2A 109.6 . . ?
N3 C2 H2B 109.6 . . ?
N3 C2 C17 110.1(10) . . ?
H2A C2 H2B 108.2 . . ?
C17 C2 H2A 109.6 . . ?
C17 C2 H2B 109.6 . . ?
N9 C3 H3A 118.5 . . ?
N9 C3 C15 122.9(11) . . ?
C15 C3 H3A 118.5 . . ?
N1 C4 H4 124.5 . . ?
N10 C4 N1 110.9(8) . . ?
N10 C4 H4 124.5 . . ?
N6 C5 N8 112.1(9) . . ?
N6 C5 H5 124.0 . . ?
N8 C5 H5 124.0 . . ?
C8 C6 C1 121.7(8) . . ?
C26 C6 C1 119.5(9) . . ?
C26 C6 C8 118.8(9) . . ?
N2 C7 H7A 109.0 . . ?
N2 C7 H7B 109.0 . . ?
N2 C7 C12 112.9(8) . . ?
H7A C7 H7B 107.8 . . ?
C12 C7 H7A 109.0 . . ?
C12 C7 H7B 109.0 . . ?
C6 C8 H8 120.3 . . ?
C6 C8 C16 119.4(9) . . ?
C16 C8 H8 120.3 . . ?
N3 C9 H9A 109.6 . . ?
N3 C9 H9B 109.6 . . ?
H9A C9 H9B 108.1 . . ?
C21 C9 N3 110.4(11) . . ?
C21 C9 H9A 109.6 . . ?
C21 C9 H9B 109.6 . . ?
N5 C10 H10A 109.6 . . ?
N5 C10 H10B 109.6 . . ?
N5 C10 C19 110.1(10) . . ?
H10A C10 H10B 108.1 . . ?
C19 C10 H10A 109.6 . . ?
C19 C10 H10B 109.6 . . ?
C15 C11 C20 121.4(9) . . ?
C23 C11 C15 118.2(9) . . ?
C23 C11 C20 120.4(9) . . ?
N8 C12 C7 112.0(9) . . ?
N8 C12 H12A 109.2 . . ?
N8 C12 H12B 109.2 . . ?
C7 C12 H12A 109.2 . . ?
C7 C12 H12B 109.2 . . ?
H12A C12 H12B 107.9 . . ?
N1 C13 H13A 109.4 . . ?
N1 C13 H13B 109.4 . . ?
N1 C13 C22 111.1(8) . . ?
H13A C13 H13B 108.0 . . ?
C22 C13 H13A 109.4 . . ?
C22 C13 H13B 109.4 . . ?
N9 C14 H14 118.5 . . ?
N9 C14 C23 123.0(10) . . ?
C23 C14 H14 118.5 . . ?
C3 C15 C11 119.0(10) . . ?
C3 C15 H15 120.5 . . ?
C11 C15 H15 120.5 . . ?
N12 C16 C8 122.7(9) . . ?
N12 C16 H16 118.6 . . ?
C8 C16 H16 118.6 . . ?
N11 C17 C2 110.9(10) . . ?
N11 C17 H17A 109.5 . . ?
N11 C17 H17B 109.5 . . ?
C2 C17 H17A 109.5 . . ?
C2 C17 H17B 109.5 . . ?
H17A C17 H17B 108.1 . . ?
N12 C18 H18 118.4 . . ?
N12 C18 C26 123.1(9) . . ?
C26 C18 H18 118.4 . . ?
N2 C19 C10 111.4(10) . . ?
N2 C19 H19A 109.3 . . ?
N2 C19 H19B 109.3 . . ?
C10 C19 H19A 109.3 . . ?
C10 C19 H19B 109.3 . . ?
H19A C19 H19B 108.0 . . ?
N7 C20 N8 111.1(8) . . ?
N7 C20 C11 122.9(8) . . ?
N8 C20 C11 125.8(8) . . ?
N11 C21 C9 110.8(12) . . ?
N11 C21 H21A 109.5 . . ?
N11 C21 H21B 109.5 . . ?
C9 C21 H21A 109.5 . . ?
C9 C21 H21B 109.5 . . ?
H21A C21 H21B 108.1 . . ?
N3 C22 C13 110.3(8) . . ?
N3 C22 H22A 109.6 . . ?
N3 C22 H22B 109.6 . . ?
C13 C22 H22A 109.6 . . ?
C13 C22 H22B 109.6 . . ?
H22A C22 H22B 108.1 . . ?
C11 C23 C14 118.7(10) . . ?
C11 C23 H23 120.6 . . ?
C14 C23 H23 120.6 . . ?
N5 C24 H24A 109.7 . . ?
N5 C24 H24B 109.7 . . ?
N5 C24 C25 110.0(10) . . ?
H24A C24 H24B 108.2 . . ?
C25 C24 H24A 109.7 . . ?
C25 C24 H24B 109.7 . . ?
N2 C25 C24 109.6(10) . . ?
N2 C25 H25C 109.8 . . ?
N2 C25 H25D 109.8 . . ?
C24 C25 H25C 109.8 . . ?
C24 C25 H25D 109.8 . . ?
H25C C25 H25D 108.2 . . ?
C6 C26 C18 118.1(10) . . ?
C6 C26 H26 120.9 . . ?
C18 C26 H26 120.9 . . ?
H11C O11 H11D 104.5 . . ?
H23A O23 H23B 104.5 . . ?
H39A O39 H39B 104.4 . . ?
H43A O43 H43B 118.1 . . ?
H45A O45 H45B 100.5 . . ?
H47A O47 H47B 115.2 . . ?

loop_
_geom_bond_atom_site_label_1
_geom_bond_atom_site_label_2
_geom_bond_distance
_geom_bond_site_symmetry_2
_geom_bond_publ_flag
W1 O1 1.825(5) . ?
W1 O7 1.711(6) . ?
W1 O16 1.914(6) . ?
W1 O28 1.912(6) . ?
W1 O31 2.418(6) . ?
W1 O32 1.998(5) . ?
W2 O5 2.445(5) . ?
W2 O12 1.901(6) . ?
W2 O18 1.923(6) . ?
W2 O24 1.932(6) . ?
W2 O29 1.702(6) . ?
W2 O36 1.882(6) . ?
W3 O6 1.888(6) . ?
W3 O15 1.703(6) . ?
W3 O27 1.928(6) . ?
W3 O28 1.920(6) . ?
W3 O37 2.427(6) . ?
W3 O38 1.915(6) . ?
W4 O4 1.926(6) . ?
W4 O8 1.909(6) . ?
W4 O12 1.928(6) . ?
W4 O19 1.701(7) . ?
W4 O22 1.847(6) . ?
W4 O41 2.495(6) . ?
W5 O5 2.426(6) . ?
W5 O10 1.917(6) . ?
W5 O24 1.959(6) . ?
W5 O27 1.896(6) . ?
W5 O32 1.845(6) . ?
W5 O35 1.712(6) . ?
W6 O2 1.711(6) . ?
W6 O16 1.931(6) . ?
W6 O31 2.432(6) . ?
W6 O40 1.770(6) . ?
W6 O44 2.007(6) . ?
W6 O48 1.949(6) . ?
W7 O3 1.706(6) . ?
W7 O8 1.909(6) . ?
W7 O20 1.857(6) . ?
W7 O36 1.942(6) . ?
W7 O37 2.485(6) . ?
W7 O38 1.925(6) . ?
W8 O14 1.965(6) . ?
W8 O17 1.712(6) . ?
W8 O22 2.025(6) . ?
W8 O26 1.916(6) . ?
W8 O34 1.761(6) . ?
W8 O41 2.478(5) . ?
W9 O5 2.448(5) . ?
W9 O10 1.928(6) . ?
W9 O18 1.945(6) . ?
W9 O30 1.896(6) . ?
W9 O33 1.712(6) . ?
W9 O44 1.852(6) . ?
W10 O6 1.951(6) . ?
W10 O9 1.718(6) . ?
W10 O20 2.032(6) . ?
W10 O26 1.911(6) . ?
W10 O37 2.441(5) . ?
W10 O42 1.778(6) . ?
W11 O4 1.940(6) . ?
W11 O13 1.693(6) . ?
W11 O14 1.886(6) . ?
W11 O30 1.934(6) . ?
W11 O41 2.388(5) . ?
W11 O48 1.882(6) . ?
Co1 O1 2.125(5) 2_646 ?
Co1 O25 2.148(6) . ?
Co1 O46 2.080(6) . ?
Co1 N6 2.154(8) . ?
Co1 N10 2.124(8) 2_646 ?
Co1 N12 2.130(7) . ?
Co2 O1 2.105(6) . ?
Co2 O31 2.313(6) . ?
Co2 O34 2.002(6) . ?
Co2 O40 2.052(6) . ?
Co2 O42 2.028(6) . ?
Co2 N4 2.097(7) . ?
P1 O5 1.535(6) . ?
P1 O31 1.519(6) . ?
P1 O37 1.537(6) . ?
P1 O41 1.542(6) . ?
O21 H21C 0.8504 . ?
O21 H21D 0.8498 . ?
O25 H25A 0.8511 . ?
O25 H25B 0.8511 . ?
O46 H46A 0.8572 . ?
O46 H46B 0.8573 . ?
N1 C1 1.347(10) . ?
N1 C4 1.351(11) . ?
N1 C13 1.465(10) . ?
N2 C7 1.478(12) . ?
N2 C19 1.452(13) . ?
N2 C25 1.477(14) . ?
N3 H3 0.9800 . ?
N3 C2 1.497(13) . ?
N3 C9 1.500(14) . ?
N3 C22 1.493(12) . ?
N4 N10 1.377(10) . ?
N4 C1 1.295(11) . ?
N5 H5A 0.8900 . ?
N5 H5B 0.8900 . ?
N5 C10 1.479(14) . ?
N5 C24 1.513(15) . ?
N6 N7 1.397(10) . ?
N6 C5 1.284(12) . ?
N7 C20 1.302(11) . ?
N8 C5 1.357(12) . ?
N8 C12 1.457(12) . ?
N8 C20 1.359(12) . ?
N9 C3 1.329(13) . ?
N9 C14 1.318(13) . ?
N10 C4 1.289(11) . ?
N11 H11A 0.8900 . ?
N11 H11B 0.8900 . ?
N11 C17 1.506(16) . ?
N11 C21 1.436(17) . ?
N12 C16 1.325(11) . ?
N12 C18 1.341(12) . ?
C1 C6 1.492(12) . ?
C2 H2A 0.9700 . ?
C2 H2B 0.9700 . ?
C2 C17 1.524(16) . ?
C3 H3A 0.9300 . ?
C3 C15 1.375(14) . ?
C4 H4 0.9300 . ?
C5 H5 0.9300 . ?
C6 C8 1.380(13) . ?
C6 C26 1.374(14) . ?
C7 H7A 0.9700 . ?
C7 H7B 0.9700 . ?
C7 C12 1.514(14) . ?
C8 H8 0.9300 . ?
C8 C16 1.389(13) . ?
C9 H9A 0.9700 . ?
C9 H9B 0.9700 . ?
C9 C21 1.480(18) . ?
C10 H10A 0.9700 . ?
C10 H10B 0.9700 . ?
C10 C19 1.498(15) . ?
C11 C15 1.390(15) . ?
C11 C20 1.494(13) . ?
C11 C23 1.367(14) . ?
C12 H12A 0.9700 . ?
C12 H12B 0.9700 . ?
C13 H13A 0.9700 . ?
C13 H13B 0.9700 . ?
C13 C22 1.494(14) . ?
C14 H14 0.9300 . ?
C14 C23 1.398(14) . ?
C15 H15 0.9300 . ?
C16 H16 0.9300 . ?
C17 H17A 0.9700 . ?
C17 H17B 0.9700 . ?
C18 H18 0.9300 . ?
C18 C26 1.402(14) . ?
C19 H19A 0.9700 . ?
C19 H19B 0.9700 . ?
C21 H21A 0.9700 . ?
C21 H21B 0.9700 . ?
C22 H22A 0.9700 . ?
C22 H22B 0.9700 . ?
C23 H23 0.9300 . ?
C24 H24A 0.9700 . ?
C24 H24B 0.9700 . ?
C24 C25 1.519(16) . ?
C25 H25C 0.9700 . ?
C25 H25D 0.9700 . ?
C26 H26 0.9300 . ?
O11 H11C 0.8496 . ?
O11 H11D 0.8496 . ?
O23 H23A 0.8498 . ?
O23 H23B 0.8501 . ?
O39 H39A 0.8528 . ?
O39 H39B 0.8325 . ?
O43 H43A 0.8501 . ?
O43 H43B 0.8411 . ?
O45 H45A 0.8528 . ?
O45 H45B 0.8886 . ?
O47 H47A 0.8499 . ?
O47 H47B 0.8457 . ?

loop_
_geom_torsion_atom_site_label_1
_geom_torsion_atom_site_label_2
_geom_torsion_atom_site_label_3
_geom_torsion_atom_site_label_4
_geom_torsion
_geom_torsion_site_symmetry_1
_geom_torsion_site_symmetry_2
_geom_torsion_site_symmetry_3
_geom_torsion_site_symmetry_4
_geom_torsion_publ_flag
Co1 N6 N7 C20 -149.4(6) . . . . ?
Co1 N6 C5 N8 145.9(7) . . . . ?
Co1 N10 C4 N1 -176.5(6) 2_656 . . . ?
Co1 N12 C16 C8 177.7(7) . . . . ?
Co1 N12 C18 C26 -177.1(9) . . . . ?
Co2 N4 N10 Co1 -0.2(9) . . . 2_656 ?
Co2 N4 N10 C4 -177.4(6) . . . . ?
Co2 N4 C1 N1 177.0(6) . . . . ?
Co2 N4 C1 C6 4.5(14) . . . . ?
O2 W6 O40 Co2 173.0(3) . . . . ?
O3 W7 O20 W10 -172.1(4) . . . . ?
O4 W4 O22 W8 69.1(4) . . . . ?
O4 W11 O14 W8 -77.2(4) . . . . ?
O4 W11 O48 W6 -26.5(13) . . . . ?
O5 W2 O36 W7 -57.3(7) . . . . ?
O5 W5 O27 W3 57.4(7) . . . . ?
O5 W5 O32 W1 -57.6(7) . . . . ?
O5 W9 O30 W11 -58.0(6) . . . . ?
O5 W9 O44 W6 60.6(7) . . . . ?
O5 P1 O31 W1 61.9(4) . . . . ?
O5 P1 O31 W6 -62.0(5) . . . . ?
O5 P1 O31 Co2 -177.9(3) . . . . ?
O5 P1 O37 W3 -60.2(4) . . . . ?
O5 P1 O37 W7 58.1(5) . . . . ?
O5 P1 O37 W10 179.5(3) . . . . ?
O5 P1 O41 W4 -59.2(4) . . . . ?
O5 P1 O41 W8 -177.6(3) . . . . ?
O5 P1 O41 W11 61.4(5) . . . . ?
O6 W10 O42 Co2 -115.4(6) . . . . ?
O7 W1 O1 Co1 16.9(4) . . . 2_656 ?
O7 W1 O1 Co2 -170.1(3) . . . . ?
O8 W4 O22 W8 -86.7(4) . . . . ?
O8 W7 O20 W10 85.7(4) . . . . ?
O9 W10 O42 Co2 142.8(6) . . . . ?
O10 W5 O27 W3 61.0(10) . . . . ?
O10 W5 O32 W1 -129.7(7) . . . . ?
O10 W9 O30 W11 -60.4(10) . . . . ?
O10 W9 O44 W6 132.2(7) . . . . ?
O12 W2 O36 W7 27.0(7) . . . . ?
O12 W4 O22 W8 -11.2(9) . . . . ?
O13 W11 O14 W8 -178.5(4) . . . . ?
O13 W11 O48 W6 136.8(8) . . . . ?
O14 W8 O34 Co2 113.4(6) . . . . ?
O14 W11 O48 W6 -120.3(8) . . . . ?
O15 W3 O6 W10 175.2(4) . . . . ?
O16 W1 O1 Co1 118.7(4) . . . 2_656 ?
O16 W1 O1 Co2 -68.3(3) . . . . ?
O16 W6 O40 Co2 70.8(3) . . . . ?
O17 W8 O34 Co2 -144.3(6) . . . . ?
O18 W2 O36 W7 -50.2(11) . . . . ?
O18 W9 O30 W11 -129.6(6) . . . . ?
O18 W9 O44 W6 58.3(11) . . . . ?
O19 W4 O22 W8 169.6(4) . . . . ?
O20 W10 O42 Co2 -39.9(11) . . . . ?
O22 W8 O34 Co2 40.5(10) . . . . ?
O24 W2 O36 W7 -130.3(7) . . . . ?
O24 W5 O27 W3 130.6(7) . . . . ?
O24 W5 O32 W1 -49.4(12) . . . . ?
O26 W8 O34 Co2 -40.0(6) . . . . ?
O26 W10 O42 Co2 38.3(6) . . . . ?
O27 W3 O6 W10 -5.5(9) . . . . ?
O27 W5 O32 W1 26.2(7) . . . . ?
O28 W1 O1 Co1 -86.1(4) . . . 2_656 ?
O28 W1 O1 Co2 86.9(3) . . . . ?
O28 W3 O6 W10 -82.7(4) . . . . ?
O29 W2 O36 W7 128.9(7) . . . . ?
O30 W9 O44 W6 -23.7(7) . . . . ?
O30 W11 O14 W8 -9.1(9) . . . . ?
O30 W11 O48 W6 37.5(8) . . . . ?
O31 W1 O1 Co1 -169.3(4) . . . 2_656 ?
O31 W1 O1 Co2 3.7(3) . . . . ?
O31 W6 O40 Co2 -0.7(3) . . . . ?
O31 P1 O5 W2 -179.5(3) . . . . ?
O31 P1 O5 W5 -57.8(4) . . . . ?
O31 P1 O5 W9 59.7(4) . . . . ?
O31 P1 O37 W3 60.9(4) . . . . ?
O31 P1 O37 W7 179.2(3) . . . . ?
O31 P1 O37 W10 -59.4(4) . . . . ?
O31 P1 O41 W4 -179.9(3) . . . . ?
O31 P1 O41 W8 61.7(4) . . . . ?
O31 P1 O41 W11 -59.4(5) . . . . ?
O32 W1 O1 Co1 -158.4(5) . . . 2_656 ?
O32 W1 O1 Co2 14.6(8) . . . . ?
O32 W5 O27 W3 -26.8(7) . . . . ?
O33 W9 O30 W11 128.3(6) . . . . ?
O33 W9 O44 W6 -125.7(7) . . . . ?
O35 W5 O27 W3 -131.1(7) . . . . ?
O35 W5 O32 W1 128.3(7) . . . . ?
O36 W7 O20 W10 7.8(9) . . . . ?
O37 W3 O6 W10 0.1(3) . . . . ?
O37 W7 O20 W10 1.8(3) . . . . ?
O37 W10 O42 Co2 -44.8(6) . . . . ?
O37 P1 O5 W2 -58.6(5) . . . . ?
O37 P1 O5 W5 63.1(4) . . . . ?
O37 P1 O5 W9 -179.3(3) . . . . ?
O37 P1 O31 W1 -58.4(5) . . . . ?
O37 P1 O31 W6 177.7(3) . . . . ?
O37 P1 O31 Co2 61.9(4) . . . . ?
O37 P1 O41 W4 59.6(4) . . . . ?
O37 P1 O41 W8 -58.8(4) . . . . ?
O37 P1 O41 W11 -179.9(3) . . . . ?
O38 W3 O6 W10 74.0(4) . . . . ?
O38 W7 O20 W10 -70.3(4) . . . . ?
O41 W4 O22 W8 -1.9(3) . . . . ?
O41 W8 O34 Co2 43.0(6) . . . . ?
O41 W11 O14 W8 -3.1(3) . . . . ?
O41 W11 O48 W6 -47.0(8) . . . . ?
O41 P1 O5 W2 60.1(4) . . . . ?
O41 P1 O5 W5 -178.2(3) . . . . ?
O41 P1 O5 W9 -60.6(4) . . . . ?
O41 P1 O31 W1 -178.3(3) . . . . ?
O41 P1 O31 W6 57.8(5) . . . . ?
O41 P1 O31 Co2 -58.0(4) . . . . ?
O41 P1 O37 W3 -178.8(3) . . . . ?
O41 P1 O37 W7 -60.5(4) . . . . ?
O41 P1 O37 W10 60.9(4) . . . . ?
O44 W6 O40 Co2 -14.4(9) . . . . ?
O44 W9 O30 W11 25.2(6) . . . . ?
O48 W6 O40 Co2 -83.5(3) . . . . ?
O48 W11 O14 W8 79.6(4) . . . . ?
N1 C1 C6 C8 107.0(11) . . . . ?
N1 C1 C6 C26 -74.5(13) . . . . ?
N1 C13 C22 N3 -179.5(8) . . . . ?
N2 C7 C12 N8 60.0(12) . . . . ?
N3 C2 C17 N11 -55.4(14) . . . . ?
N3 C9 C21 N11 62.3(16) . . . . ?
N4 N10 C4 N1 0.3(10) . . . . ?
N4 C1 C6 C8 -81.4(12) . . . . ?
N4 C1 C6 C26 97.1(12) . . . . ?
N5 C10 C19 N2 -58.4(13) . . . . ?
N5 C24 C25 N2 57.3(13) . . . . ?
N6 N7 C20 N8 0.9(11) . . . . ?
N6 N7 C20 C11 176.1(9) . . . . ?
N7 N6 C5 N8 1.1(11) . . . . ?
N9 C3 C15 C11 -1.8(19) . . . . ?
N9 C14 C23 C11 -3.4(17) . . . . ?
N10 N4 C1 N1 1.6(10) . . . . ?
N10 N4 C1 C6 -171.0(8) . . . . ?
N12 C18 C26 C6 0.6(19) . . . . ?
C1 N1 C4 N10 0.6(10) . . . . ?
C1 N1 C13 C22 -73.1(12) . . . . ?
C1 N4 N10 Co1 176.0(6) . . . 2_656 ?
C1 N4 N10 C4 -1.1(9) . . . . ?
C1 C6 C8 C16 178.1(8) . . . . ?
C1 C6 C26 C18 -177.8(10) . . . . ?
C2 N3 C9 C21 -61.2(13) . . . . ?
C2 N3 C22 C13 83.6(11) . . . . ?
C3 N9 C14 C23 5.0(18) . . . . ?
C4 N1 C1 N4 -1.4(10) . . . . ?
C4 N1 C1 C6 171.3(8) . . . . ?
C4 N1 C13 C22 107.1(11) . . . . ?
C5 N6 N7 C20 -1.2(10) . . . . ?
C5 N8 C12 C7 -103.7(11) . . . . ?
C5 N8 C20 N7 -0.2(11) . . . . ?
C5 N8 C20 C11 -175.3(9) . . . . ?
C6 C8 C16 N12 -1.4(15) . . . . ?
C7 N2 C19 C10 -176.9(9) . . . . ?
C7 N2 C25 C24 175.5(9) . . . . ?
C8 C6 C26 C18 0.7(17) . . . . ?
C9 N3 C2 C17 57.8(12) . . . . ?
C9 N3 C22 C13 -155.6(9) . . . . ?
C10 N5 C24 C25 -54.2(13) . . . . ?
C12 N8 C5 N6 177.7(9) . . . . ?
C12 N8 C20 N7 -178.4(9) . . . . ?
C12 N8 C20 C11 6.5(16) . . . . ?
C13 N1 C1 N4 178.8(8) . . . . ?
C13 N1 C1 C6 -8.5(14) . . . . ?
C13 N1 C4 N10 -179.5(8) . . . . ?
C14 N9 C3 C15 -2.3(18) . . . . ?
C15 C11 C20 N7 72.0(13) . . . . ?
C15 C11 C20 N8 -113.4(12) . . . . ?
C15 C11 C23 C14 -0.9(15) . . . . ?
C16 N12 C18 C26 -2.3(17) . . . . ?
C17 N11 C21 C9 -58.1(18) . . . . ?
C18 N12 C16 C8 2.6(14) . . . . ?
C19 N2 C7 C12 70.8(12) . . . . ?
C19 N2 C25 C24 -61.2(12) . . . . ?
C20 N8 C5 N6 -0.6(11) . . . . ?
C20 N8 C12 C7 74.2(12) . . . . ?
C20 C11 C15 C3 -173.7(10) . . . . ?
C20 C11 C23 C14 176.2(9) . . . . ?
C21 N11 C17 C2 54.9(17) . . . . ?
C22 N3 C2 C17 -179.8(9) . . . . ?
C22 N3 C9 C21 175.0(11) . . . . ?
C23 C11 C15 C3 3.3(17) . . . . ?
C23 C11 C20 N7 -104.9(12) . . . . ?
C23 C11 C20 N8 69.6(13) . . . . ?
C24 N5 C10 C19 53.9(13) . . . . ?
C25 N2 C7 C12 -168.0(10) . . . . ?
C25 N2 C19 C10 62.1(12) . . . . ?
C26 C6 C8 C16 -0.4(15) . . . . ?
